data_4514788
loop_
_publ_author_name
'Kerdphon, Sutthichat'
'Ponra, Sudipta'
'Yang, Jianping'
'Wu, Haibo'
'Eriksson, Lars'
'Andersson, Pher G.'

_publ_section_title
;
 Diastereo- and Enantioselective Synthesis of Structurally Diverse
 Succinate, Butyrolactone, and Trifluoromethyl Derivatives by
 Iridium-Catalyzed Hydrogenation of Tetrasubstituted Olefins
;
_journal_issue 7
_journal_name_full 'ACS Catalysis'
_journal_page_first 6169
_journal_paper_doi 10.1021/acscatal.9b01508
_journal_volume 9
_journal_year 2019
_chemical_absolute_configuration ad
_chemical_formula_moiety 'C11 H11 F3 O2'
_chemical_formula_sum 'C11 H11 F3 O2'
_chemical_formula_weight 232.20
_space_group_crystal_system tetragonal
_space_group_IT_number 92
_space_group_name_Hall 'P 4abw 2nw'
_space_group_name_H-M_alt 'P 41 21 2'
_symmetry_space_group_name_Hall 'P 4abw 2nw'
_symmetry_space_group_name_H-M 'P 41 21 2'
_atom_sites_solution_hydrogens geom
_atom_sites_solution_primary direct
_atom_sites_solution_secondary difmap
_audit_creation_method SHELXL-2016/6
_cell_angle_alpha 90
_cell_angle_beta 90
_cell_angle_gamma 90
_cell_formula_units_Z 8
_cell_length_a 7.2620(2)
_cell_length_b 7.2620
_cell_length_c 41.5160(10)
_cell_measurement_reflns_used 9851
_cell_measurement_temperature 293(2)
_cell_measurement_theta_max 74.6
_cell_measurement_theta_min 4.26
_cell_volume 2189.41(8)
_computing_cell_refinement 'Apex3 (Bruker AXS)'
_computing_data_collection 'Apex3 (Bruker AXS)'
_computing_data_reduction 'Apex3 (Bruker AXS)'
_computing_structure_refinement 'SHELXL-2016/6 (Sheldrick, 2016)'
_computing_structure_solution 'SHELXT (Sheldrick, 2016)'
_diffrn_ambient_temperature 293(2)
_diffrn_detector_area_resol_mean 0.1
_diffrn_measured_fraction_theta_full 1.000
_diffrn_measured_fraction_theta_max 1.000
_diffrn_measurement_device_type 'Bruker D8 with Photon 100 CMOS detector'
_diffrn_measurement_method '\w scans and \f scans to fill Ewald sphere'
_diffrn_radiation_type CuK\a
_diffrn_radiation_wavelength 1.54184
_diffrn_reflns_av_R_equivalents 0.0300
_diffrn_reflns_av_unetI/netI 0.0168
_diffrn_reflns_Laue_measured_fraction_full 1.000
_diffrn_reflns_Laue_measured_fraction_max 1.000
_diffrn_reflns_limit_h_max 8
_diffrn_reflns_limit_h_min -8
_diffrn_reflns_limit_k_max 8
_diffrn_reflns_limit_k_min -8
_diffrn_reflns_limit_l_max 50
_diffrn_reflns_limit_l_min -50
_diffrn_reflns_number 17070
_diffrn_reflns_point_group_measured_fraction_full 1.000
_diffrn_reflns_point_group_measured_fraction_max 1.000
_diffrn_reflns_theta_full 67.684
_diffrn_reflns_theta_max 68.238
_diffrn_reflns_theta_min 4.260
_diffrn_source 'Incotec 1myS'
_exptl_absorpt_coefficient_mu 1.132
_exptl_absorpt_correction_T_max 0.7538
_exptl_absorpt_correction_T_min 0.6130
_exptl_absorpt_correction_type multi-scan
_exptl_absorpt_process_details
;
 SADABS 2016/2: Krause, L., Herbst-Irmer, R., Sheldrick G.M. & Stalke D.,
 J. Appl. Cryst. 48 (2015) 3-10
;
_exptl_crystal_colour colourless
_exptl_crystal_density_diffrn 1.409
_exptl_crystal_description block
_exptl_crystal_F_000 960
_exptl_crystal_size_max 0.10
_exptl_crystal_size_mid 0.05
_exptl_crystal_size_min 0.03
_refine_diff_density_max 0.223
_refine_diff_density_min -0.200
_refine_diff_density_rms 0.036
_refine_ls_abs_structure_details
;
 Flack x determined using 703 quotients [(I+)-(I-)]/[(I+)+(I-)]
 (Parsons, Flack and Wagner, Acta Cryst. B69 (2013) 249-259).
;
_refine_ls_abs_structure_Flack 0.07(3)
_refine_ls_extinction_method none
_refine_ls_goodness_of_fit_ref 1.110
_refine_ls_hydrogen_treatment constr
_refine_ls_matrix_type full
_refine_ls_number_parameters 147
_refine_ls_number_reflns 2017
_refine_ls_number_restraints 0
_refine_ls_restrained_S_all 1.110
_refine_ls_R_factor_all 0.0285
_refine_ls_R_factor_gt 0.0281
_refine_ls_shift/su_max 0.001
_refine_ls_shift/su_mean 0.000
_refine_ls_structure_factor_coef Fsqd
_refine_ls_weighting_details 'w=1/[\s^2^(Fo^2^)+(0.0389P)^2^+0.6735P] where P=(Fo^2^+2Fc^2^)/3'
_refine_ls_weighting_scheme calc
_refine_ls_wR_factor_gt 0.0777
_refine_ls_wR_factor_ref 0.0780
_reflns_Friedel_coverage 0.555
_reflns_Friedel_fraction_full 1.000
_reflns_Friedel_fraction_max 1.000
_reflns_number_gt 1996
_reflns_number_total 2017
_reflns_threshold_expression 'I > 2\s(I)'
_cod_data_source_file cs9b01508_si_002.cif
_cod_data_source_block r
_cod_original_cell_volume 2189.41(13)
_cod_database_code 4514788
_shelx_shelxl_version_number 2016/6
_shelx_space_group_comment
;
The symmetry employed for this shelxl refinement is uniquely defined
by the following loop, which should always be used as a source of
symmetry information in preference to the above space-group names.
They are only intended as comments.
;

loop_
_space_group_symop_operation_xyz
'x, y, z'
'-x, -y, z+1/2'
'-y+1/2, x+1/2, z+1/4'
'y+1/2, -x+1/2, z+3/4'
'-x+1/2, y+1/2, -z+1/4'
'x+1/2, -y+1/2, -z+3/4'
'y, x, -z'
'-y, -x, -z+1/2'

loop_
_atom_site_label
_atom_site_type_symbol
_atom_site_fract_x
_atom_site_fract_y
_atom_site_fract_z
_atom_site_U_iso_or_equiv
_atom_site_adp_type
_atom_site_occupancy
_atom_site_site_symmetry_order
_atom_site_calc_flag
_atom_site_refinement_flags_posn
_atom_site_refinement_flags_adp
C1 C 0.6442(3) 0.4751(3) 0.66743(4) 0.0199(4) Uani 1 1 d . .
C2 C 0.6250(3) 0.5214(3) 0.63502(4) 0.0222(4) Uani 1 1 d . .
H2 H 0.700947 0.610829 0.626057 0.027 Uiso 1 1 calc R U
C3 C 0.4938(3) 0.4353(3) 0.61604(4) 0.0244(4) Uani 1 1 d . .
H3 H 0.481459 0.468030 0.594495 0.029 Uiso 1 1 calc R U
C4 C 0.3809(3) 0.3004(3) 0.62907(4) 0.0250(4) Uani 1 1 d . .
H4 H 0.293563 0.241941 0.616269 0.030 Uiso 1 1 calc R U
C5 C 0.3990(3) 0.2532(3) 0.66132(5) 0.0255(4) Uani 1 1 d . .
H5 H 0.323892 0.162531 0.670133 0.031 Uiso 1 1 calc R U
C6 C 0.5289(3) 0.3407(3) 0.68044(4) 0.0229(4) Uani 1 1 d . .
H6 H 0.539110 0.309616 0.702099 0.027 Uiso 1 1 calc R U
C7 C 0.7901(3) 0.5720(3) 0.68750(4) 0.0207(4) Uani 1 1 d . .
H7 H 0.857534 0.654557 0.673031 0.025 Uiso 1 1 calc R U
C8 C 0.9280(3) 0.4362(3) 0.70106(5) 0.0251(4) Uani 1 1 d . .
F9 F 1.07857(16) 0.52055(17) 0.71279(3) 0.0330(3) Uani 1 1 d . .
F10 F 0.85927(18) 0.33590(18) 0.72563(3) 0.0361(3) Uani 1 1 d . .
F11 F 0.98608(17) 0.31605(18) 0.67894(3) 0.0376(3) Uani 1 1 d . .
C12 C 0.7078(3) 0.6922(3) 0.71470(4) 0.0228(4) Uani 1 1 d . .
H12 H 0.650741 0.612601 0.730943 0.027 Uiso 1 1 calc R U
C13 C 0.5626(3) 0.8252(3) 0.70118(5) 0.0369(5) Uani 1 1 d . .
H13A H 0.523830 0.908314 0.717833 0.055 Uiso 1 1 calc R U
H13B H 0.458455 0.756342 0.693575 0.055 Uiso 1 1 calc R U
H13C H 0.614762 0.894064 0.683676 0.055 Uiso 1 1 calc R U
C14 C 0.8573(3) 0.8076(3) 0.73039(4) 0.0223(4) Uani 1 1 d . .
O15 O 0.8690(2) 0.78785(19) 0.76166(3) 0.0256(3) Uani 1 1 d . .
H15 H 0.943242 0.862277 0.768880 0.038 Uiso 1 1 calc R U
O16 O 0.9545(2) 0.9120(2) 0.71472(3) 0.0323(4) Uani 1 1 d . .

loop_
_atom_site_aniso_label
_atom_site_aniso_U_11
_atom_site_aniso_U_22
_atom_site_aniso_U_33
_atom_site_aniso_U_23
_atom_site_aniso_U_13
_atom_site_aniso_U_12
C1 0.0226(9) 0.0185(9) 0.0186(8) -0.0021(7) 0.0013(7) 0.0032(7)
C2 0.0269(10) 0.0196(9) 0.0200(8) 0.0016(7) 0.0025(7) 0.0025(7)
C3 0.0298(10) 0.0247(9) 0.0187(8) -0.0011(8) -0.0017(8) 0.0071(8)
C4 0.0208(10) 0.0273(10) 0.0269(9) -0.0057(8) -0.0046(8) 0.0031(7)
C5 0.0212(10) 0.0250(10) 0.0303(10) 0.0003(8) 0.0016(8) -0.0015(8)
C6 0.0237(10) 0.0257(10) 0.0191(8) 0.0016(8) 0.0021(7) 0.0005(8)
C7 0.0245(10) 0.0193(9) 0.0183(8) -0.0021(7) 0.0009(7) 0.0005(8)
C8 0.0233(10) 0.0217(9) 0.0304(9) -0.0060(8) -0.0007(8) 0.0006(8)
F9 0.0236(6) 0.0320(7) 0.0434(7) -0.0074(5) -0.0078(5) 0.0010(5)
F10 0.0327(7) 0.0334(7) 0.0422(7) 0.0146(6) -0.0053(6) 0.0033(6)
F11 0.0291(6) 0.0344(7) 0.0493(7) -0.0198(6) -0.0023(6) 0.0097(5)
C12 0.0260(10) 0.0233(10) 0.0193(8) -0.0031(7) -0.0018(8) 0.0063(8)
C13 0.0392(12) 0.0333(12) 0.0383(11) -0.0159(10) -0.0141(10) 0.0175(10)
C14 0.0306(10) 0.0197(9) 0.0167(8) -0.0027(7) -0.0015(7) 0.0064(8)
O15 0.0291(8) 0.0306(8) 0.0172(6) -0.0007(6) -0.0030(5) -0.0013(6)
O16 0.0517(10) 0.0272(8) 0.0179(6) -0.0010(6) -0.0039(6) -0.0090(7)

loop_
_atom_type_symbol
_atom_type_description
_atom_type_scat_dispersion_real
_atom_type_scat_dispersion_imag
_atom_type_scat_source
C C 0.0181 0.0091 'International Tables Vol C Tables 4.2.6.8 and 6.1.1.4'
H H 0.0000 0.0000 'International Tables Vol C Tables 4.2.6.8 and 6.1.1.4'
F F 0.0727 0.0534 'International Tables Vol C Tables 4.2.6.8 and 6.1.1.4'
O O 0.0492 0.0322 'International Tables Vol C Tables 4.2.6.8 and 6.1.1.4'

loop_
_geom_angle_atom_site_label_1
_geom_angle_atom_site_label_2
_geom_angle_atom_site_label_3
_geom_angle
C2 C1 C6 118.84(18)
C2 C1 C7 119.16(17)
C6 C1 C7 122.00(16)
C3 C2 C1 120.61(18)
C3 C2 H2 119.7
C1 C2 H2 119.7
C2 C3 C4 120.23(16)
C2 C3 H3 119.9
C4 C3 H3 119.9
C3 C4 C5 119.62(18)
C3 C4 H4 120.2
C5 C4 H4 120.2
C6 C5 C4 120.21(19)
C6 C5 H5 119.9
C4 C5 H5 119.9
C5 C6 C1 120.48(17)
C5 C6 H6 119.8
C1 C6 H6 119.8
C8 C7 C1 111.29(16)
C8 C7 C12 110.60(15)
C1 C7 C12 113.07(16)
C8 C7 H7 107.2
C1 C7 H7 107.2
C12 C7 H7 107.2
F11 C8 F9 106.86(16)
F11 C8 F10 106.53(17)
F9 C8 F10 105.84(15)
F11 C8 C7 112.26(16)
F9 C8 C7 112.06(16)
F10 C8 C7 112.82(16)
C14 C12 C13 107.50(17)
C14 C12 C7 110.37(16)
C13 C12 C7 110.68(15)
C14 C12 H12 109.4
C13 C12 H12 109.4
C7 C12 H12 109.4
C12 C13 H13A 109.5
C12 C13 H13B 109.5
H13A C13 H13B 109.5
C12 C13 H13C 109.5
H13A C13 H13C 109.5
H13B C13 H13C 109.5
O16 C14 O15 123.92(19)
O16 C14 C12 121.76(16)
O15 C14 C12 114.31(17)
C14 O15 H15 109.5

loop_
_geom_bond_atom_site_label_1
_geom_bond_atom_site_label_2
_geom_bond_distance
C1 C2 1.394(2)
C1 C6 1.395(3)
C1 C7 1.520(3)
C2 C3 1.385(3)
C2 H2 0.9300
C3 C4 1.387(3)
C3 H3 0.9300
C4 C5 1.389(3)
C4 H4 0.9300
C5 C6 1.387(3)
C5 H5 0.9300
C6 H6 0.9300
C7 C8 1.515(3)
C7 C12 1.547(2)
C7 H7 0.9800
C8 F11 1.335(2)
C8 F9 1.345(2)
C8 F10 1.349(2)
C12 C14 1.518(3)
C12 C13 1.536(3)
C12 H12 0.9800
C13 H13A 0.9600
C13 H13B 0.9600
C13 H13C 0.9600
C14 O16 1.223(3)
C14 O15 1.309(2)
O15 H15 0.8200
